data_7209505
loop_
_publ_author_name
'Caballero, Antonio'
'Bennett, Sam'
'Serpell, Christopher J.'
'Beer, Paul D.'

_publ_section_title
;
 Iodo-imidazolium salts: halogen bonding in crystals and anion-templated
 pseudorotaxanes
;
_journal_issue 16
_journal_name_full CrystEngComm
_journal_page_first 3076
_journal_paper_doi 10.1039/c2ce26020d
_journal_volume 15
_journal_year 2013
_chemical_formula_moiety 'C17 H32 I N2, I'
_chemical_formula_sum 'C17 H32 I2 N2'
_chemical_formula_weight 518.26
_space_group_IT_number 14
_symmetry_cell_setting monoclinic
_symmetry_space_group_name_Hall '-P 2ybc'
_symmetry_space_group_name_H-M 'P 1 21/c 1'
_atom_sites_solution_hydrogens geom
_atom_sites_solution_primary direct
_audit_creation_date 10-12-16
_audit_creation_method CRYSTALS_ver_14.07
_cell_angle_alpha 90
_cell_angle_beta 99.7969(8)
_cell_angle_gamma 90
_cell_formula_units_Z 4
_cell_length_a 14.0437(3)
_cell_length_b 16.4599(3)
_cell_length_c 9.3843(2)
_cell_measurement_reflns_used 4613
_cell_measurement_temperature 150
_cell_measurement_theta_max 27
_cell_measurement_theta_min 5
_cell_volume 2137.62(8)
_computing_cell_refinement 'DENZO/SCALEPACK (Otwinowski & Minor, 1997)'
_computing_data_collection 'COLLECT (Nonius, 2001).'
_computing_data_reduction 'DENZO/SCALEPACK (Otwinowski & Minor, 1997)'
_computing_molecular_graphics 'CAMERON (Watkin et al., 1996)'
_computing_publication_material 'CRYSTALS (Betteridge et al., 2003)'
_computing_structure_refinement 'CRYSTALS (Betteridge et al., 2003)'
_computing_structure_solution 'Superflip (Palatinus & Chapuis, 2007)'
_diffrn_ambient_temperature 150
_diffrn_measured_fraction_theta_full 0.989
_diffrn_measured_fraction_theta_max 0.989
_diffrn_measurement_device Area
_diffrn_measurement_device_type 'Nonius KappaCCD'
_diffrn_measurement_method \w
_diffrn_radiation_monochromator graphite
_diffrn_radiation_type 'Mo K\a'
_diffrn_radiation_wavelength 0.71073
_diffrn_reflns_av_R_equivalents 0.028
_diffrn_reflns_limit_h_max 18
_diffrn_reflns_limit_h_min -18
_diffrn_reflns_limit_k_max 21
_diffrn_reflns_limit_k_min -21
_diffrn_reflns_limit_l_max 12
_diffrn_reflns_limit_l_min -12
_diffrn_reflns_number 21791
_diffrn_reflns_theta_full 26.927
_diffrn_reflns_theta_max 27.477
_diffrn_reflns_theta_min 5.169
_diffrn_standards_number 0
_exptl_absorpt_coefficient_mu 2.941
_exptl_absorpt_correction_T_max 0.77
_exptl_absorpt_correction_T_min 0.61
_exptl_absorpt_correction_type multi-scan
_exptl_absorpt_process_details 'DENZO/SCALEPACK (Otwinowski & Minor, 1997)'
_exptl_crystal_colour colourless
_exptl_crystal_density_diffrn 1.610
_exptl_crystal_density_method 'not measured'
_exptl_crystal_description plate
_exptl_crystal_F_000 1016
_exptl_crystal_size_max 0.480
_exptl_crystal_size_mid 0.300
_exptl_crystal_size_min 0.090
_refine_diff_density_max 0.97
_refine_diff_density_min -1.72
_refine_ls_extinction_method None
_refine_ls_goodness_of_fit_ref 1.0483
_refine_ls_hydrogen_treatment none
_refine_ls_matrix_type full
_refine_ls_number_parameters 227
_refine_ls_number_reflns 4845
_refine_ls_number_restraints 62
_refine_ls_R_factor_all 0.0460
_refine_ls_R_factor_gt 0.0346
_refine_ls_shift/su_max 0.0008770
_refine_ls_shift/su_mean 0.0000174
_refine_ls_structure_factor_coef Fsqd
_refine_ls_weighting_details
;
Method, part 1, Chebychev polynomial, (Watkin, 1994, Prince, 1982)
[weight] = 1.0/[A~0~*T~0~(x)+A~1~*T~1~(x) ... +A~n-1~]*T~n-1~(x)]
where A~i~ are the Chebychev coefficients listed below and x= Fcalc/Fmax
Method = Robust Weighting (Prince, 1982)
W = [weight] * [1-(deltaF/6*sigmaF)^2^]^2^
A~i~ are:
11.3 14.5 4.68
;
_refine_ls_weighting_scheme calc
_refine_ls_wR_factor_all 0.0821
_refine_ls_wR_factor_gt 0.0694
_refine_ls_wR_factor_ref 0.0821
_reflns_limit_h_max 18
_reflns_limit_h_min 0
_reflns_limit_k_max 0
_reflns_limit_k_min -21
_reflns_limit_l_max 12
_reflns_limit_l_min -12
_reflns_number_gt 3992
_reflns_number_total 4845
_reflns_threshold_expression I>2.0\s(I)
_oxford_diffrn_Wilson_B_factor 2.06
_oxford_diffrn_Wilson_scale 12.24
_oxford_refine_ls_r_factor_ref 0.0460
_oxford_refine_ls_scale 0.21366(10)
_oxford_reflns_number_all 4845
_oxford_reflns_threshold_expression_ref I>-3.0\s(I)
_oxford_structure_analysis_title 052CJS10
_cod_data_source_file c2ce26020d.txt
_cod_data_source_block 3-I
_cod_depositor_comments
;
The following automatic conversions were performed:

'_symmetry_cell_setting' value 'Monoclinic' changed to 'monoclinic'
according to /home/saulius/struct/CIF-dictionaries/cif_core.dic
dictionary named 'cif_core.dic' version 2.4.2 from 2011-04-26.

Automatic conversion script
Id: cif_fix_values 1891 2012-01-12 08:04:46Z andrius 
;
_cod_original_sg_symbol_H-M 'P 1 21/c 1 '
_cod_database_code 7209505

loop_
_symmetry_equiv_pos_as_xyz
x,y,z
-x,-y,-z
-x,y+1/2,-z+1/2
x,-y+1/2,z+1/2

loop_
_atom_site_label
_atom_site_type_symbol
_atom_site_fract_x
_atom_site_fract_y
_atom_site_fract_z
_atom_site_U_iso_or_equiv
_atom_site_occupancy
_atom_site_adp_type
_atom_site_refinement_flags_posn
_atom_site_refinement_flags_adp
_atom_site_refinement_flags_occupancy
_atom_site_disorder_group
I1 I 0.53369(3) 0.33249(2) 1.00546(3) 0.0285 1.0000 Uani . . . .
I2 I 0.43288(2) 0.41897(2) 0.70107(3) 0.0231 1.0000 Uani . . . .
C3 C 0.3739(3) 0.4756(3) 0.5031(5) 0.0210 1.0000 Uani . . . .
N4 N 0.3620(3) 0.4408(2) 0.3719(4) 0.0215 1.0000 Uani . . . .
C5 C 0.3241(4) 0.4981(3) 0.2677(5) 0.0246 1.0000 Uani . . . .
C6 C 0.3143(3) 0.5686(3) 0.3384(5) 0.0237 1.0000 Uani . . . .
N7 N 0.3453(3) 0.5533(2) 0.4859(4) 0.0196 1.0000 Uani . . . .
C8 C 0.3070(4) 0.4803(4) 0.1090(5) 0.0333 1.0000 Uani . . . .
C9 C 0.2833(4) 0.6502(3) 0.2811(6) 0.0332 1.0000 Uani . . . .
C10 C 0.3832(4) 0.3559(3) 0.3413(6) 0.0299 1.0000 Uani . U . .
C11 C 0.2922(4) 0.3038(4) 0.3090(6) 0.0350 0.36(2) Uani . U P 1
C13 C 0.1676(14) 0.2224(15) 0.423(2) 0.0409 0.36(2) Uani . U P 1
C24 C 0.0720(8) 0.2559(10) 0.4926(18) 0.0661 0.64(2) Uani . U P 2
C25 C -0.0242(15) 0.2102(15) 0.443(3) 0.0849 0.64(2) Uani . U P 2
C16 C 0.3452(4) 0.6131(3) 0.6015(6) 0.0274 1.0000 Uani . . . .
C17 C 0.2439(4) 0.6257(3) 0.6367(6) 0.0335 1.0000 Uani . . . .
C18 C 0.1982(4) 0.5505(4) 0.6852(6) 0.0333 1.0000 Uani . . . .
C19 C 0.0956(4) 0.5655(4) 0.7124(8) 0.0461 1.0000 Uani . . . .
C20 C 0.0453(5) 0.4910(5) 0.7584(10) 0.0574 1.0000 Uani . . . .
C21 C -0.0589(5) 0.5093(6) 0.7787(12) 0.0784 1.0000 Uani . . . .
C22 C 0.2306(9) 0.3042(9) 0.4264(14) 0.0400 0.64(2) Uani . U P 2
C23 C 0.1366(9) 0.2564(8) 0.3790(16) 0.0477 0.64(2) Uani . U P 2
C14 C 0.0776(15) 0.2718(13) 0.406(3) 0.0487 0.36(2) Uani . U P 1
C15 C -0.017(2) 0.2198(19) 0.378(5) 0.0644 0.36(2) Uani . U P 1
C12 C 0.2586(18) 0.2740(16) 0.444(3) 0.0385 0.36(2) Uani . U P 1
C26 C 0.2922(4) 0.3038(4) 0.3090(6) 0.0350 0.64(2) Uani . . P 2
H81 H 0.2983 0.5311 0.0575 0.0513 1.0000 Uiso R . . .
H83 H 0.3632 0.4530 0.0856 0.0512 1.0000 Uiso R . . .
H82 H 0.2494 0.4473 0.0864 0.0510 1.0000 Uiso R . . .
H92 H 0.3230 0.6921 0.3358 0.0513 1.0000 Uiso R . . .
H91 H 0.2911 0.6536 0.1798 0.0514 1.0000 Uiso R . . .
H93 H 0.2154 0.6586 0.2872 0.0516 1.0000 Uiso R . . .
H112 H 0.3051 0.2564 0.2536 0.0420 0.36(2) Uiso R . P 1
H111 H 0.2404 0.3357 0.2535 0.0421 0.36(2) Uiso R . P 1
H132 H 0.1689 0.1853 0.5041 0.0519 0.36(2) Uiso R . P 1
H131 H 0.1665 0.1913 0.3351 0.0520 0.36(2) Uiso R . P 1
H241 H 0.1058 0.2296 0.5796 0.0851 0.64(2) Uiso R . P 2
H242 H 0.0583 0.3125 0.5136 0.0851 0.64(2) Uiso R . P 2
H252 H -0.0639 0.2131 0.5170 0.1270 0.64(2) Uiso R . P 2
H253 H -0.0110 0.1543 0.4242 0.1270 0.64(2) Uiso R . P 2
H251 H -0.0575 0.2347 0.3556 0.1271 0.64(2) Uiso R . P 2
H161 H 0.3867 0.5918 0.6869 0.0328 1.0000 Uiso R . . .
H162 H 0.3699 0.6646 0.5706 0.0328 1.0000 Uiso R . . .
H171 H 0.2474 0.6658 0.7120 0.0412 1.0000 Uiso R . . .
H172 H 0.2028 0.6462 0.5490 0.0410 1.0000 Uiso R . . .
H181 H 0.2380 0.5316 0.7741 0.0412 1.0000 Uiso R . . .
H182 H 0.1960 0.5092 0.6116 0.0411 1.0000 Uiso R . . .
H192 H 0.0982 0.6068 0.7869 0.0573 1.0000 Uiso R . . .
H191 H 0.0571 0.5853 0.6225 0.0571 1.0000 Uiso R . . .
H202 H 0.0823 0.4712 0.8493 0.0724 1.0000 Uiso R . . .
H201 H 0.0447 0.4492 0.6851 0.0721 1.0000 Uiso R . . .
H211 H -0.0901 0.4597 0.7991 0.1220 1.0000 Uiso R . . .
H213 H -0.0576 0.5467 0.8573 0.1221 1.0000 Uiso R . . .
H212 H -0.0934 0.5333 0.6914 0.1221 1.0000 Uiso R . . .
H222 H 0.2666 0.2805 0.5141 0.0512 0.64(2) Uiso R . P 2
H221 H 0.2137 0.3601 0.4451 0.0510 0.64(2) Uiso R . P 2
H231 H 0.1527 0.2002 0.3620 0.0622 0.64(2) Uiso R . P 2
H232 H 0.1014 0.2802 0.2900 0.0621 0.64(2) Uiso R . P 2
H141 H 0.0800 0.3041 0.4929 0.0641 0.36(2) Uiso R . P 1
H142 H 0.0766 0.3079 0.3235 0.0640 0.36(2) Uiso R . P 1
H151 H -0.0716 0.2546 0.3507 0.0850 0.36(2) Uiso R . P 1
H152 H -0.0224 0.1916 0.4658 0.0850 0.36(2) Uiso R . P 1
H153 H -0.0138 0.1810 0.3025 0.0850 0.36(2) Uiso R . P 1
H121 H 0.3114 0.2428 0.4985 0.0470 0.36(2) Uiso R . P 1
H122 H 0.2455 0.3213 0.4996 0.0470 0.36(2) Uiso R . P 1
H261 H 0.3115 0.2480 0.2944 0.0419 0.64(2) Uiso R . P 2
H262 H 0.2523 0.3237 0.2200 0.0420 0.64(2) Uiso R . P 2
H101 H 0.4242 0.3340 0.4231 0.0363 1.0000 Uiso R . . .
H102 H 0.4153 0.3544 0.2600 0.0363 1.0000 Uiso R . . .

loop_
_atom_site_aniso_label
_atom_site_aniso_U_11
_atom_site_aniso_U_22
_atom_site_aniso_U_33
_atom_site_aniso_U_23
_atom_site_aniso_U_13
_atom_site_aniso_U_12
I1 0.03895(19) 0.02742(17) 0.01885(15) 0.00069(12) 0.00414(13) 0.00314(14)
I2 0.02252(15) 0.02706(16) 0.01957(15) 0.00212(12) 0.00286(11) -0.00105(12)
C3 0.019(2) 0.026(2) 0.018(2) 0.0062(18) 0.0036(17) -0.0017(18)
N4 0.0207(19) 0.023(2) 0.0212(19) 0.0058(16) 0.0037(15) -0.0023(16)
C5 0.024(2) 0.031(3) 0.018(2) 0.0028(19) 0.0040(18) 0.001(2)
C6 0.017(2) 0.029(3) 0.024(2) 0.005(2) 0.0022(18) -0.0013(19)
N7 0.0170(18) 0.024(2) 0.0178(18) -0.0012(15) 0.0032(14) 0.0002(15)
C8 0.040(3) 0.039(3) 0.020(2) 0.000(2) 0.002(2) -0.001(2)
C9 0.033(3) 0.030(3) 0.036(3) 0.002(2) 0.002(2) 0.004(2)
C10 0.037(3) 0.028(3) 0.027(3) -0.001(2) 0.011(2) 0.008(2)
C11 0.044(3) 0.029(3) 0.030(3) -0.005(2) 0.003(2) -0.005(2)
C13 0.037(7) 0.049(11) 0.035(9) 0.003(8) 0.001(6) -0.004(5)
C24 0.030(5) 0.097(10) 0.068(8) 0.033(8) 0.000(4) -0.007(5)
C25 0.050(7) 0.062(11) 0.14(2) 0.027(12) 0.014(8) -0.019(7)
C16 0.032(3) 0.025(2) 0.026(2) -0.003(2) 0.006(2) -0.004(2)
C17 0.036(3) 0.030(3) 0.036(3) -0.007(2) 0.012(2) 0.004(2)
C18 0.031(3) 0.036(3) 0.036(3) 0.000(2) 0.013(2) -0.001(2)
C19 0.033(3) 0.048(4) 0.063(4) 0.008(3) 0.022(3) 0.006(3)
C20 0.036(3) 0.058(5) 0.084(6) 0.006(4) 0.027(4) -0.005(3)
C21 0.036(4) 0.084(6) 0.122(8) 0.035(6) 0.034(5) 0.005(4)
C22 0.039(5) 0.040(7) 0.041(6) -0.001(5) 0.007(5) -0.006(4)
C23 0.040(6) 0.039(6) 0.061(7) 0.004(5) 0.001(4) -0.007(5)
C14 0.041(8) 0.040(10) 0.061(14) 0.000(9) -0.003(10) -0.003(6)
C15 0.037(7) 0.027(11) 0.12(3) 0.011(15) -0.004(14) 0.003(7)
C12 0.042(8) 0.042(11) 0.035(7) -0.021(7) 0.018(8) -0.007(7)
C26 0.044(3) 0.029(3) 0.030(3) -0.005(2) 0.003(2) -0.005(2)

loop_
_atom_type_symbol
_atom_type_scat_dispersion_real
_atom_type_scat_dispersion_imag
_atom_type_scat_Cromer_Mann_a1
_atom_type_scat_Cromer_Mann_b1
_atom_type_scat_Cromer_Mann_a2
_atom_type_scat_Cromer_Mann_b2
_atom_type_scat_Cromer_Mann_a3
_atom_type_scat_Cromer_Mann_b3
_atom_type_scat_Cromer_Mann_a4
_atom_type_scat_Cromer_Mann_b4
_atom_type_scat_Cromer_Mann_c
_atom_type_scat_source
C 0.0033 0.0016 2.3100 20.8439 1.0200 10.2075 1.5886 0.5687 0.8650 51.6512 0.2156 'International Tables Vol C 4.2.6.8 and 6.1.1.4'
H 0.0000 0.0000 0.4930 10.5109 0.3229 26.1257 0.1402 3.1424 0.0408 57.7998 0.0030 'International Tables Vol C 4.2.6.8 and 6.1.1.4'
N 0.0061 0.0033 12.2126 0.0057 3.1322 9.8933 2.0125 28.9975 1.1663 0.5826 -11.5290 'International Tables Vol C 4.2.6.8 and 6.1.1.4'
I -0.4742 1.8119 20.1472 4.3470 18.9949 0.3814 7.5138 27.7660 2.2735 66.8776 4.0712 'International Tables Vol C 4.2.6.8 and 6.1.1.4'
Cl 0.1484 0.1585 11.4604 0.0104 7.1964 1.1662 6.2556 18.5194 1.6455 47.7784 -9.5574 'International Tables Vol C 4.2.6.8 and 6.1.1.4'

loop_
_geom_angle_atom_site_label_1
_geom_angle_atom_site_label_2
_geom_angle_atom_site_label_3
_geom_angle
_geom_angle_publ_flag
I1 I2 C3 177.57(12) yes
I2 C3 N4 125.9(3) yes
I2 C3 N7 126.1(3) yes
N4 C3 N7 108.0(4) yes
C3 N4 C5 109.1(4) yes
C3 N4 C10 126.0(4) yes
C5 N4 C10 124.8(4) yes
N4 C5 C6 107.1(4) yes
N4 C5 C8 122.9(5) yes
C6 C5 C8 129.9(5) yes
C5 C6 N7 106.8(4) yes
C5 C6 C9 130.2(5) yes
N7 C6 C9 122.9(5) yes
C6 N7 C3 109.1(4) yes
C6 N7 C16 124.8(4) yes
C3 N7 C16 126.1(4) yes
C5 C8 H81 108.4 no
C5 C8 H83 108.5 no
H81 C8 H83 109.2 no
C5 C8 H82 108.3 no
H81 C8 H82 110.4 no
H83 C8 H82 111.9 no
C6 C9 H92 110.1 no
C6 C9 H91 109.3 no
H92 C9 H91 108.7 no
C6 C9 H93 109.7 no
H92 C9 H93 110.3 no
H91 C9 H93 108.7 no
N4 C10 C11 112.5(4) yes
N4 C10 H101 108.6 no
C11 C10 H101 108.6 no
N4 C10 H102 108.8 no
C11 C10 H102 108.8 no
H101 C10 H102 109.5 no
C10 C11 C12 112.8(9) yes
C10 C11 H112 109.4 no
C12 C11 H112 107.6 no
C10 C11 H111 109.1 no
C12 C11 H111 108.3 no
H112 C11 H111 109.6 no
C14 C13 C12 112.8(18) yes
C14 C13 H132 109.4 no
C12 C13 H132 110.3 no
C14 C13 H131 107.7 no
C12 C13 H131 107.1 no
H132 C13 H131 109.3 no
C25 C24 C23 112.8(15) yes
C25 C24 H241 108.2 no
C23 C24 H241 109.2 no
C25 C24 H242 109.4 no
C23 C24 H242 107.4 no
H241 C24 H242 109.8 no
C24 C25 H252 110.0 no
C24 C25 H253 109.6 no
H252 C25 H253 109.5 no
C24 C25 H251 109.0 no
H252 C25 H251 109.8 no
H253 C25 H251 109.1 no
N7 C16 C17 111.7(4) yes
N7 C16 H161 107.0 no
C17 C16 H161 108.7 no
N7 C16 H162 108.5 no
C17 C16 H162 109.7 no
H161 C16 H162 111.2 no
C16 C17 C18 114.6(5) yes
C16 C17 H171 108.6 no
C18 C17 H171 108.3 no
C16 C17 H172 107.5 no
C18 C17 H172 108.5 no
H171 C17 H172 109.2 no
C17 C18 C19 112.5(5) yes
C17 C18 H181 108.1 no
C19 C18 H181 109.2 no
C17 C18 H182 109.1 no
C19 C18 H182 108.5 no
H181 C18 H182 109.4 no
C18 C19 C20 114.6(6) yes
C18 C19 H192 108.2 no
C20 C19 H192 108.9 no
C18 C19 H191 108.0 no
C20 C19 H191 107.5 no
H192 C19 H191 109.6 no
C19 C20 C21 112.1(6) yes
C19 C20 H202 108.4 no
C21 C20 H202 109.5 no
C19 C20 H201 108.7 no
C21 C20 H201 109.4 no
H202 C20 H201 108.7 no
C20 C21 H211 109.5 no
C20 C21 H213 109.2 no
H211 C21 H213 109.9 no
C20 C21 H212 109.1 no
H211 C21 H212 109.7 no
H213 C21 H212 109.4 no
C23 C22 C26 110.9(10) yes
C23 C22 H222 109.8 no
C26 C22 H222 109.6 no
C23 C22 H221 108.2 no
C26 C22 H221 108.8 no
H222 C22 H221 109.5 no
C22 C23 C24 112.8(11) yes
C22 C23 H231 108.8 no
C24 C23 H231 107.1 no
C22 C23 H232 109.1 no
C24 C23 H232 109.2 no
H231 C23 H232 109.8 no
C13 C14 C15 113.4(19) yes
C13 C14 H141 107.5 no
C15 C14 H141 110.4 no
C13 C14 H142 108.5 no
C15 C14 H142 107.7 no
H141 C14 H142 109.2 no
C14 C15 H151 109.7 no
C14 C15 H152 108.3 no
H151 C15 H152 109.7 no
C14 C15 H153 110.3 no
H151 C15 H153 109.4 no
H152 C15 H153 109.5 no
C13 C12 C11 116.9(16) yes
C13 C12 H121 108.7 no
C11 C12 H121 107.1 no
C13 C12 H122 106.5 no
C11 C12 H122 107.8 no
H121 C12 H122 109.7 no
C10 C26 C22 114.6(6) yes
C10 C26 H261 108.4 no
C22 C26 H261 108.3 no
C10 C26 H262 108.6 no
C22 C26 H262 107.7 no
H261 C26 H262 109.1 no

loop_
_geom_bond_atom_site_label_1
_geom_bond_atom_site_label_2
_geom_bond_distance
_geom_bond_publ_flag
I1 I2 3.2885(4) yes
I2 C3 2.117(4) yes
C3 N4 1.342(6) yes
C3 N7 1.342(6) yes
N4 C5 1.397(6) yes
N4 C10 1.467(6) yes
C5 C6 1.356(7) yes
C5 C8 1.497(7) yes
C6 N7 1.401(6) yes
C6 C9 1.484(7) yes
N7 C16 1.465(6) yes
C8 H81 0.963 no
C8 H83 0.966 no
C8 H82 0.968 no
C9 H92 0.977 no
C9 H91 0.977 no
C9 H93 0.974 no
C10 C11 1.526(8) yes
C10 H101 0.950 no
C10 H102 0.950 no
C11 C12 1.51(2) yes
C11 H112 0.971 no
C11 H111 0.973 no
C13 C14 1.49(3) yes
C13 C12 1.52(3) yes
C13 H132 0.970 no
C13 H131 0.971 no
C24 C25 1.55(2) yes
C24 C23 1.513(19) yes
C24 H241 0.974 no
C24 H242 0.977 no
C25 H252 0.963 no
C25 H253 0.961 no
C25 H251 0.961 no
C16 C17 1.527(7) yes
C16 H161 0.973 no
C16 H162 0.979 no
C17 C18 1.500(8) yes
C17 H171 0.962 no
C17 H172 0.981 no
C18 C19 1.526(8) yes
C18 H181 0.973 no
C18 H182 0.966 no
C19 C20 1.514(9) yes
C19 H192 0.971 no
C19 H191 0.978 no
C20 C21 1.537(9) yes
C20 H202 0.977 no
C20 H201 0.973 no
C21 H211 0.961 no
C21 H213 0.958 no
C21 H212 0.963 no
C22 C23 1.535(15) yes
C22 C26 1.513(14) yes
C22 H222 0.971 no
C22 H221 0.973 no
C23 H231 0.972 no
C23 H232 0.977 no
C14 C15 1.56(3) yes
C14 H141 0.970 no
C14 H142 0.973 no
C15 H151 0.960 no
C15 H152 0.960 no
C15 H153 0.961 no
C12 H121 0.972 no
C12 H122 0.972 no
C26 H261 0.974 no
C26 H262 0.980 no
